data_1506038
loop_
_publ_author_name
'Babu, Srinivasarao Arulananda'
'Yasuda, Makoto'
'Okabe, Yuji'
'Shibata, Ikuya'
'Baba, Akio'

_publ_section_title
;
 High chelation control of three contiguous stereogenic centers in the
 Reformatsky reactions of indium enolates with alpha-hydroxy ketones:
 unexpected stereochemistry of lactone formation.
;
_journal_issue 14
_journal_name_full 'Organic letters'
_journal_page_first 3029
_journal_page_last 3032
_journal_paper_doi 10.1021/ol060943m
_journal_volume 8
_journal_year 2006
_chemical_formula_moiety 'C20 H24 O4 '
_chemical_formula_sum 'C20 H24 O4'
_chemical_formula_weight 328.41
_space_group_IT_number 15
_symmetry_cell_setting monoclinic
_symmetry_Int_Tables_number 15
_symmetry_space_group_name_Hall '-C 2yc'
_symmetry_space_group_name_H-M 'C 1 2/c 1'
_cell_angle_alpha 90
_cell_angle_beta 103.8(2)
_cell_angle_gamma 90
_cell_formula_units_Z 8
_cell_length_a 37.51(3)
_cell_length_b 9.04(2)
_cell_length_c 11.09(2)
_cell_measurement_reflns_used 24
_cell_measurement_temperature 296.2
_cell_measurement_theta_max 14.1
_cell_measurement_theta_min 10.4
_cell_volume 3652(11)
_computing_cell_refinement 'MSC/AFC Diffractometer Control'
_computing_data_collection 'MSC/AFC Diffractometer Control'
_computing_data_reduction 'teXsan Ver. 1.11'
_computing_publication_material 'teXsan Ver. 1.11'
_computing_structure_refinement 'teXsan Ver. 1.10'
_computing_structure_solution SIR92
_diffrn_measured_fraction_theta_full 0.8731
_diffrn_measured_fraction_theta_max 0.8731
_diffrn_measurement_device_type 'Rigaku AFC5R'
_diffrn_measurement_method \w-2\q
_diffrn_radiation_type 'Mo K\a'
_diffrn_radiation_wavelength 0.7107
_diffrn_reflns_av_R_equivalents 0.104
_diffrn_reflns_limit_h_max 40
_diffrn_reflns_limit_h_min 0
_diffrn_reflns_limit_k_max 10
_diffrn_reflns_limit_k_min 0
_diffrn_reflns_limit_l_max 12
_diffrn_reflns_limit_l_min -13
_diffrn_reflns_number 3074
_diffrn_reflns_theta_full 25.03
_diffrn_reflns_theta_max 25.03
_diffrn_standards_decay_% 1.59
_diffrn_standards_interval_count 150
_diffrn_standards_number 3
_exptl_absorpt_coefficient_mu 0.082
_exptl_absorpt_correction_T_max 0.936
_exptl_absorpt_correction_T_min 0.375
_exptl_absorpt_correction_type psi-scan
_exptl_absorpt_process_details '(North, Phillips & Mathews, 1968)'
_exptl_crystal_colour colorless
_exptl_crystal_density_diffrn 1.194
_exptl_crystal_density_method 'not measured'
_exptl_crystal_description prismatic
_exptl_crystal_size_max 0.400
_exptl_crystal_size_mid 0.400
_exptl_crystal_size_min 0.400
_refine_diff_density_max 0.53
_refine_diff_density_min -0.50
_refine_ls_extinction_method none
_refine_ls_goodness_of_fit_ref 1.856
_refine_ls_hydrogen_treatment noref
_refine_ls_number_parameters 217
_refine_ls_number_reflns 2145
_refine_ls_R_factor_gt 0.1094
_refine_ls_shift/su_max 0.0026
_refine_ls_structure_factor_coef Fsqd
_refine_ls_weighting_details 'w = 1/[\s^2^(Fo^2^) + (0.05500(Max(Fo^2^,0) + 2Fc^2^)/3)^2^]'
_refine_ls_weighting_scheme calc
_refine_ls_wR_factor_ref 0.2667
_reflns_number_gt 863
_reflns_number_total 2821
_reflns_threshold_expression F^2^>2.0\s(F^2^)
_cod_data_source_file ol060943msi20060522_021835.cif
_cod_data_source_block 977cmaj
_cod_original_cell_volume 3654(12)
_cod_original_formula_sum 'C20 H24 O4 '
_cod_database_code 1506038

loop_
_symmetry_equiv_pos_as_xyz
x,y,z
-x,y,1/2-z
-x,-y,-z
x,-y,1/2+z
1/2+x,1/2+y,z
1/2-x,1/2+y,1/2-z
1/2-x,1/2-y,-z
1/2+x,1/2-y,1/2+z

loop_
_atom_site_label
_atom_site_type_symbol
_atom_site_fract_x
_atom_site_fract_y
_atom_site_fract_z
_atom_site_U_iso_or_equiv
_atom_site_adp_type
_atom_site_occupancy
_atom_site_calc_flag
O(1) O 0.1743(2) 0.6725(7) 0.2178(6) 0.079(2) Uani 1.00 d
O(2) O 0.1462(2) 0.4801(6) 0.0213(5) 0.066(2) Uani 1.00 d
O(3) O 0.2161(2) 0.4127(10) 0.1573(8) 0.118(4) Uani 1.00 d
O(4) O 0.2168(2) 0.4276(9) 0.3584(8) 0.112(3) Uani 1.00 d
C(1) C 0.1579(3) 0.204(1) 0.1723(9) 0.088(4) Uani 1.00 d
C(2) C 0.1617(2) 0.3601(10) 0.2232(8) 0.064(3) Uani 1.00 d
C(3) C 0.1350(2) 0.4743(9) 0.1331(9) 0.054(3) Uani 1.00 d
C(4) C 0.0961(3) 0.4152(9) 0.1096(9) 0.054(3) Uani 1.00 d
C(5) C 0.0738(3) 0.413(1) -0.0070(10) 0.074(4) Uani 1.00 d
C(6) C 0.0368(3) 0.364(1) -0.032(1) 0.085(4) Uani 1.00 d
C(7) C 0.0235(3) 0.328(1) 0.064(1) 0.083(4) Uani 1.00 d
C(8) C 0.0432(3) 0.324(1) 0.184(1) 0.094(5) Uani 1.00 d
C(9) C 0.0813(3) 0.3749(10) 0.2073(9) 0.071(4) Uani 1.00 d
C(10) C 0.1364(3) 0.6254(9) 0.1967(8) 0.064(3) Uani 1.00 d
C(11) C 0.1123(3) 0.7410(10) 0.122(1) 0.058(3) Uani 1.00 d
C(12) C 0.0825(4) 0.789(1) 0.163(1) 0.091(4) Uani 1.00 d
C(13) C 0.0594(4) 0.901(2) 0.097(2) 0.122(6) Uani 1.00 d
C(14) C 0.0664(6) 0.958(2) -0.006(2) 0.126(7) Uani 1.00 d
C(15) C 0.0982(4) 0.919(1) -0.043(1) 0.104(5) Uani 1.00 d
C(16) C 0.1190(3) 0.809(1) 0.023(1) 0.075(4) Uani 1.00 d
C(17) C 0.1831(3) 0.780(1) 0.317(1) 0.098(4) Uani 1.00 d
C(18) C 0.2012(3) 0.408(1) 0.239(1) 0.086(4) Uani 1.00 d
C(19) C 0.2540(3) 0.495(2) 0.384(2) 0.225(9) Uani 1.00 d
C(20) C 0.2764(4) 0.427(2) 0.480(1) 0.138(6) Uani 1.00 d
H(1) H 0.1333 0.1706 0.1661 0.0991 Uiso 1.00 calc
H(2) H 0.1745 0.1427 0.2265 0.0991 Uiso 1.00 calc
H(3) H 0.1627 0.2053 0.0927 0.0991 Uiso 1.00 calc
H(4) H 0.1552 0.3617 0.3296 0.0893 Uiso 1.00 calc
H(5) H 0.1283 0.5442 -0.0349 0.0723 Uiso 1.00 calc
H(6) H 0.0848 0.4367 -0.0760 0.0905 Uiso 1.00 calc
H(7) H 0.0201 0.3622 -0.1117 0.0974 Uiso 1.00 calc
H(8) H -0.0031 0.2930 0.0479 0.0988 Uiso 1.00 calc
H(9) H 0.0302 0.2985 0.2444 0.1063 Uiso 1.00 calc
H(10) H 0.0964 0.3752 0.2910 0.0759 Uiso 1.00 calc
H(11) H 0.1310 0.6137 0.2801 0.0760 Uiso 1.00 calc
H(12) H 0.1804 0.7369 0.3902 0.1176 Uiso 1.00 calc
H(13) H 0.1676 0.8624 0.2944 0.1176 Uiso 1.00 calc
H(14) H 0.2082 0.8106 0.3254 0.1176 Uiso 1.00 calc
H(15) H 0.1404 0.7768 -0.0022 0.0929 Uiso 1.00 calc
H(16) H 0.1042 0.9575 -0.1156 0.1220 Uiso 1.00 calc
H(17) H 0.0546 1.0326 -0.0532 0.1506 Uiso 1.00 calc
H(18) H 0.0392 0.9370 0.1207 0.1435 Uiso 1.00 calc
H(19) H 0.0780 0.7468 0.2345 0.0876 Uiso 1.00 calc
H(20) H 0.2502 0.6031 0.4166 0.2557 Uiso 1.00 calc
H(21) H 0.2627 0.5116 0.3158 0.2557 Uiso 1.00 calc
H(22) H 0.2680 0.4417 0.5509 0.1465 Uiso 1.00 calc
H(23) H 0.2993 0.4563 0.4825 0.1465 Uiso 1.00 calc
H(24) H 0.2720 0.3251 0.4525 0.1465 Uiso 1.00 calc

loop_
_atom_site_aniso_label
_atom_site_aniso_U_11
_atom_site_aniso_U_22
_atom_site_aniso_U_33
_atom_site_aniso_U_12
_atom_site_aniso_U_13
_atom_site_aniso_U_23
O(1) 0.032(4) 0.088(5) 0.104(5) -0.025(4) -0.010(4) 0.004(4)
O(2) 0.061(5) 0.081(4) 0.056(4) 0.003(4) 0.011(4) 0.012(3)
O(3) 0.065(6) 0.167(8) 0.141(8) 0.012(5) 0.059(6) 0.027(6)
O(4) 0.050(5) 0.161(7) 0.110(6) -0.016(5) -0.010(5) 0.052(5)
C(1) 0.068(8) 0.076(7) 0.114(9) 0.016(7) 0.009(7) 0.018(6)
C(2) 0.038(6) 0.081(7) 0.071(7) -0.012(5) 0.010(5) 0.000(6)
C(3) 0.024(6) 0.071(6) 0.063(7) -0.012(5) 0.005(5) 0.006(6)
C(4) 0.044(7) 0.066(6) 0.053(6) 0.009(5) 0.011(6) 0.005(5)
C(5) 0.078(9) 0.075(7) 0.068(7) -0.002(7) 0.013(7) 0.014(6)
C(6) 0.038(7) 0.117(9) 0.086(9) -0.007(7) -0.009(6) -0.004(7)
C(7) 0.031(6) 0.115(9) 0.093(9) 0.009(7) -0.004(7) -0.014(8)
C(8) 0.042(8) 0.093(8) 0.16(1) -0.016(6) 0.058(8) -0.008(8)
C(9) 0.054(7) 0.071(7) 0.087(8) 0.003(5) 0.015(6) -0.010(6)
C(10) 0.065(8) 0.058(6) 0.073(7) -0.023(6) 0.020(6) 0.000(5)
C(11) 0.039(7) 0.048(6) 0.081(8) -0.002(5) 0.004(6) -0.001(6)
C(12) 0.082(9) 0.072(7) 0.116(10) -0.003(7) 0.016(8) -0.012(7)
C(13) 0.07(1) 0.10(1) 0.18(2) 0.023(9) 0.02(1) -0.03(1)
C(14) 0.14(2) 0.09(1) 0.13(1) 0.00(1) -0.02(1) -0.006(9)
C(15) 0.10(1) 0.087(9) 0.11(1) -0.011(9) -0.020(9) 0.001(8)
C(16) 0.067(8) 0.068(7) 0.085(8) 0.007(6) 0.008(7) 0.013(6)
C(17) 0.046(7) 0.100(8) 0.129(10) -0.029(6) -0.017(7) -0.012(8)
C(18) 0.050(8) 0.117(9) 0.084(9) 0.003(7) 0.006(7) 0.031(8)
C(19) 0.024(8) 0.37(3) 0.25(2) -0.08(1) -0.04(1) 0.16(2)
C(20) 0.064(9) 0.18(1) 0.16(1) -0.042(9) -0.003(9) 0.00(1)

loop_
_atom_type_symbol
_atom_type_description
_atom_type_scat_dispersion_real
_atom_type_scat_dispersion_imag
_atom_type_scat_source
C C 0.003 0.002
;International Tables for Crystallography
(1992, Vol. C, Tables 4.2.6.8 and 6.1.1.1)
;
H H 0.000 0.000
;International Tables for Crystallography
(1992, Vol. C, Table 6.1.1.2)
;
O O 0.011 0.006
;International Tables for Crystallography
(1992, Vol. C, Tables 4.2.6.8 and 6.1.1.1)
;

loop_
_geom_angle_atom_site_label_1
_geom_angle_atom_site_label_2
_geom_angle_atom_site_label_3
_geom_angle
_geom_angle_publ_flag
C(10) O(1) C(17) 110.9(7) yes
C(3) O(2) H(5) 106.2 no
C(18) O(4) C(19) 114(1) yes
C(2) C(1) H(1) 108.8 no
C(2) C(1) H(2) 109.0 no
C(2) C(1) H(3) 108.5 no
H(1) C(1) H(2) 109.8 no
H(1) C(1) H(3) 109.3 no
H(2) C(1) H(3) 111.4 no
C(1) C(2) C(3) 112.3(7) yes
C(1) C(2) C(18) 108.2(9) yes
C(1) C(2) H(4) 109.8 no
C(3) C(2) C(18) 109.5(7) yes
C(3) C(2) H(4) 110.1 no
C(18) C(2) H(4) 106.7 no
O(2) C(3) C(2) 107.6(7) yes
O(2) C(3) C(4) 109.8(7) yes
O(2) C(3) C(10) 112.9(7) yes
C(2) C(3) C(4) 108.1(7) yes
C(2) C(3) C(10) 109.8(7) yes
C(4) C(3) C(10) 108.6(8) yes
C(3) C(4) C(5) 121.2(9) yes
C(3) C(4) C(9) 120.6(9) yes
C(5) C(4) C(9) 118.0(9) yes
C(4) C(5) C(6) 122(1) yes
C(4) C(5) H(6) 117.3 no
C(6) C(5) H(6) 119.7 no
C(5) C(6) C(7) 117(1) yes
C(5) C(6) H(7) 125.4 no
C(7) C(6) H(7) 117.0 no
C(6) C(7) C(8) 125(1) yes
C(6) C(7) H(8) 118.5 no
C(8) C(7) H(8) 116.3 no
C(7) C(8) C(9) 116(1) yes
C(7) C(8) H(9) 116.4 no
C(9) C(8) H(9) 127.1 no
C(4) C(9) C(8) 120.4(10) yes
C(4) C(9) H(10) 120.2 no
C(8) C(9) H(10) 119.3 no
O(1) C(10) C(3) 105.1(7) yes
O(1) C(10) C(11) 109.0(7) yes
O(1) C(10) H(11) 107.0 no
C(3) C(10) C(11) 114.8(7) yes
C(3) C(10) H(11) 109.8 no
C(11) C(10) H(11) 110.7 no
C(10) C(11) C(12) 118(1) yes
C(10) C(11) C(16) 124(1) yes
C(12) C(11) C(16) 117.1(10) yes
C(11) C(12) C(13) 120(1) yes
C(11) C(12) H(19) 118.4 no
C(13) C(12) H(19) 121.2 no
C(12) C(13) C(14) 119(1) yes
C(12) C(13) H(18) 123.4 no
C(14) C(13) H(18) 116.9 no
C(13) C(14) C(15) 120(1) yes
C(13) C(14) H(17) 128.1 no
C(15) C(14) H(17) 110.8 no
C(14) C(15) C(16) 116(1) yes
C(14) C(15) H(16) 122.8 no
C(16) C(15) H(16) 119.9 no
C(11) C(16) C(15) 125(1) yes
C(11) C(16) H(15) 116.0 no
C(15) C(16) H(15) 118.8 no
O(1) C(17) H(12) 109.7 no
O(1) C(17) H(13) 108.4 no
O(1) C(17) H(14) 108.0 no
H(12) C(17) H(13) 112.0 no
H(12) C(17) H(14) 110.1 no
H(13) C(17) H(14) 108.6 no
O(3) C(18) O(4) 125(1) yes
O(3) C(18) C(2) 123(1) yes
O(4) C(18) C(2) 110(1) yes
O(4) C(19) C(20) 110(1) yes
O(4) C(19) H(20) 104.2 no
O(4) C(19) H(21) 114.7 no
C(20) C(19) H(20) 105.4 no
C(20) C(19) H(21) 117.2 no
H(20) C(19) H(21) 103.7 no
C(19) C(20) H(22) 109.3 no
C(19) C(20) H(23) 107.8 no
C(19) C(20) H(24) 99.5 no
H(22) C(20) H(23) 116.3 no
H(22) C(20) H(24) 109.7 no
H(23) C(20) H(24) 112.7 no

loop_
_geom_bond_atom_site_label_1
_geom_bond_atom_site_label_2
_geom_bond_distance
_geom_bond_publ_flag
O(1) C(10) 1.45(1) yes
O(1) C(17) 1.44(1) yes
O(2) C(3) 1.402(9) yes
O(2) H(5) 0.987 no
O(3) C(18) 1.18(1) yes
O(4) C(18) 1.32(1) yes
O(4) C(19) 1.49(1) yes
C(1) C(2) 1.51(1) yes
C(1) H(1) 0.960 no
C(1) H(2) 0.936 no
C(1) H(3) 0.942 no
C(2) C(3) 1.61(1) yes
C(2) C(18) 1.51(1) yes
C(2) H(4) 1.261 no
C(3) C(4) 1.52(1) yes
C(3) C(10) 1.53(1) yes
C(4) C(5) 1.36(1) yes
C(4) C(9) 1.38(1) yes
C(5) C(6) 1.42(1) yes
C(5) H(6) 0.978 no
C(6) C(7) 1.32(1) yes
C(6) H(7) 0.955 no
C(7) C(8) 1.36(1) yes
C(7) H(8) 1.022 no
C(8) C(9) 1.47(1) yes
C(8) H(9) 0.944 no
C(9) H(10) 0.965 no
C(10) C(11) 1.50(1) yes
C(10) H(11) 1.001 no
C(11) C(12) 1.37(1) yes
C(11) C(16) 1.34(1) yes
C(12) C(13) 1.42(2) yes
C(12) H(19) 0.935 no
C(13) C(14) 1.34(2) yes
C(13) H(18) 0.918 no
C(14) C(15) 1.40(2) yes
C(14) H(17) 0.900 no
C(15) C(16) 1.36(1) yes
C(15) H(16) 0.955 no
C(16) H(15) 0.952 no
C(17) H(12) 0.927 no
C(17) H(13) 0.945 no
C(17) H(14) 0.966 no
C(19) C(20) 1.34(2) yes
C(19) H(20) 1.064 no
C(19) H(21) 0.905 no
C(20) H(22) 0.930 no
C(20) H(23) 0.896 no
C(20) H(24) 0.967 no

loop_
_geom_contact_atom_site_label_1
_geom_contact_atom_site_label_2
_geom_contact_distance
_geom_contact_site_symmetry_2
C(6) C(7) 3.56(1) 3_565
C(17) C(20) 3.58(2) 7_566

loop_
_geom_torsion_atom_site_label_1
_geom_torsion_atom_site_label_2
_geom_torsion_atom_site_label_3
_geom_torsion_atom_site_label_4
_geom_torsion
_geom_torsion_publ_flag
O(1) C(10) C(3) O(2) -59.0(9) yes
O(1) C(10) C(3) C(2) 61.1(8) yes
O(1) C(10) C(3) C(4) 179.0(7) yes
O(1) C(10) C(11) C(12) -130.9(9) yes
O(1) C(10) C(11) C(16) 44(1) yes
O(2) C(3) C(2) C(1) -63.9(9) yes
O(2) C(3) C(2) C(18) 56(1) yes
O(2) C(3) C(4) C(5) -17(1) yes
O(2) C(3) C(4) C(9) 168.6(8) yes
O(2) C(3) C(10) C(11) 60(1) yes
O(3) C(18) O(4) C(19) 15(1) yes
O(3) C(18) C(2) C(1) 58(1) yes
O(3) C(18) C(2) C(3) -63(1) yes
O(4) C(18) C(2) C(1) -114(1) yes
O(4) C(18) C(2) C(3) 123.0(9) yes
C(1) C(2) C(3) C(4) 54(1) yes
C(1) C(2) C(3) C(10) 172.9(8) yes
C(2) C(3) C(4) C(5) -134.4(9) yes
C(2) C(3) C(4) C(9) 51(1) yes
C(2) C(3) C(10) C(11) -179.2(8) yes
C(2) C(18) O(4) C(19) -171(1) yes
C(3) C(4) C(5) C(6) -177.6(9) yes
C(3) C(4) C(9) C(8) 177.4(8) yes
C(3) C(10) O(1) C(17) -157.3(7) yes
C(3) C(10) C(11) C(12) 111.6(10) yes
C(3) C(10) C(11) C(16) -73(1) yes
C(4) C(3) C(2) C(18) 174.9(9) yes
C(4) C(3) C(10) C(11) -61(1) yes
C(4) C(5) C(6) C(7) 4(1) yes
C(4) C(9) C(8) C(7) -3(1) yes
C(5) C(4) C(3) C(10) 106(1) yes
C(5) C(4) C(9) C(8) 3(1) yes
C(5) C(6) C(7) C(8) -5(1) yes
C(6) C(5) C(4) C(9) -3(1) yes
C(6) C(7) C(8) C(9) 4(1) yes
C(9) C(4) C(3) C(10) -67.6(10) yes
C(10) C(3) C(2) C(18) -66(1) yes
C(10) C(11) C(12) C(13) 178.3(9) yes
C(10) C(11) C(16) C(15) -176.8(9) yes
C(11) C(10) O(1) C(17) 79.2(9) yes
C(11) C(12) C(13) C(14) 1(1) yes
C(11) C(16) C(15) C(14) -3(1) yes
C(12) C(11) C(16) C(15) -1(1) yes
C(12) C(13) C(14) C(15) -6(2) yes
C(13) C(12) C(11) C(16) 2(1) yes
C(13) C(14) C(15) C(16) 7(2) yes
C(18) O(4) C(19) C(20) -137(1) yes
C(18) O(4) C(19) C(20) -137(1) yes

loop_
_cod_related_entry_id
_cod_related_entry_database
_cod_related_entry_code
1 ChemSpider 9820335
